data_1550440
loop_
_publ_author_name
'Babor, Martin'
'Nievergelt, Philipp P.'
'\<Cejka, Jan'
'Zvon\'i\<cek, V\'it'
'Spingler, Bernhard'

_publ_section_title
;
 Microbatch under-oil salt screening of organic cations: single-crystal
 growth of active pharmaceutical ingredients
;
_journal_issue 1
_journal_name_full IUCrJ
_journal_page_first 145
_journal_page_last 151
_journal_paper_doi 10.1107/S2052252518017876
_journal_volume 6
_journal_year 2019
_chemical_absolute_configuration ad
_chemical_formula_moiety 'C7 H15 N2 O, Cl'
_chemical_formula_sum 'C7 H15 Cl N2 O'
_chemical_formula_weight 178.66
_space_group_IT_number 4
_symmetry_cell_setting monoclinic
_symmetry_space_group_name_Hall 'P 2yb'
_symmetry_space_group_name_H-M 'P 1 21 1'
_atom_sites_solution_hydrogens difmap
_atom_sites_solution_primary other
_cell_angle_alpha 90
_cell_angle_beta 95.818(4)
_cell_angle_gamma 90
_cell_formula_units_Z 6
_cell_length_a 7.2588(3)
_cell_length_b 8.9399(4)
_cell_length_c 22.7927(9)
_cell_measurement_reflns_used 7637
_cell_measurement_temperature 183
_cell_measurement_theta_max 33
_cell_measurement_theta_min 3
_cell_volume 1471.47(11)
_computing_cell_refinement 'CrysAlisPro, (Agilent, 2011)'
_computing_data_collection 'SuperNova, (Oxford Diffraction, 2010)'
_computing_data_reduction 'CrysAlisPro, (Agilent, 2011)'
_computing_molecular_graphics 'CAMERON (Watkin et al., 1996)'
_computing_publication_material 'CRYSTALS (Betteridge et al., 2003)'
_computing_structure_refinement 'CRYSTALS (Betteridge et al., 2003)'
_computing_structure_solution 'Superflip (Palatinus & Chapuis, 2007)'
_diffrn_ambient_temperature 183
_diffrn_measured_fraction_theta_full 1.000
_diffrn_measured_fraction_theta_max 1.000
_diffrn_measurement_device Area
_diffrn_measurement_device_type 'Oxford Diffraction SuperNova'
_diffrn_measurement_method \w
_diffrn_radiation_monochromator graphite
_diffrn_radiation_type 'Mo K\a'
_diffrn_radiation_wavelength 0.71073
_diffrn_reflns_av_R_equivalents 0.032
_diffrn_reflns_limit_h_max 10
_diffrn_reflns_limit_h_min -10
_diffrn_reflns_limit_k_max 13
_diffrn_reflns_limit_k_min -13
_diffrn_reflns_limit_l_max 30
_diffrn_reflns_limit_l_min -34
_diffrn_reflns_number 23769
_diffrn_reflns_theta_full 32.576
_diffrn_reflns_theta_max 32.576
_diffrn_reflns_theta_min 2.449
_diffrn_standards_number 0
_exptl_absorpt_coefficient_mu 0.342
_exptl_absorpt_correction_T_max 0.98
_exptl_absorpt_correction_T_min 0.77
_exptl_absorpt_correction_type multi-scan
_exptl_absorpt_process_details 'CrysAlisPro, (Agilent, 2011)'
_exptl_crystal_colour yellow
_exptl_crystal_density_diffrn 1.210
_exptl_crystal_density_method 'not measured'
_exptl_crystal_description block
_exptl_crystal_F_000 576
_exptl_crystal_size_max 0.125
_exptl_crystal_size_mid 0.081
_exptl_crystal_size_min 0.062
_refine_diff_density_max 0.75
_refine_diff_density_min -0.43
_refine_ls_abs_structure_details 'Flack (1983), 4756 Friedel-pairs'
_refine_ls_abs_structure_Flack -0.03(4)
_refine_ls_extinction_method None
_refine_ls_goodness_of_fit_ref 0.9968
_refine_ls_hydrogen_treatment constr
_refine_ls_matrix_type full
_refine_ls_number_parameters 299
_refine_ls_number_reflns 10401
_refine_ls_number_restraints 1
_refine_ls_R_factor_all 0.0735
_refine_ls_R_factor_gt 0.0517
_refine_ls_shift/su_max 0.0004225
_refine_ls_shift/su_mean 0.0000285
_refine_ls_structure_factor_coef Fsqd
_refine_ls_weighting_details
;
 Method= Modified Sheldrick 
 w=1/[\s^2^(F^2^) + ( 0.07P)^2^ + 0.23P] 
 ,where P=(max(Fo^2^,0) + 2Fc^2^)/3 
;
_refine_ls_weighting_scheme calc
_refine_ls_wR_factor_all 0.1277
_refine_ls_wR_factor_gt 0.1171
_refine_ls_wR_factor_ref 0.1277
_reflns_limit_h_max 10
_reflns_limit_h_min -10
_reflns_limit_k_max 13
_reflns_limit_k_min -13
_reflns_limit_l_max 34
_reflns_limit_l_min 0
_reflns_number_gt 7769
_reflns_number_total 10401
_reflns_threshold_expression I>2.0\s(I)
_oxford_diffrn_Wilson_B_factor 1.97
_oxford_diffrn_Wilson_scale 10.15
_oxford_refine_ls_r_factor_ref 0.0735
_oxford_refine_ls_scale 0.3571(3)
_oxford_reflns_number_all 10401
_oxford_reflns_threshold_expression_ref I>-3.0\s(I)
_cod_data_source_file lt5016.cif
_cod_data_source_block RScarnitinenitrilechloride
_cod_depositor_comments
;
The following automatic conversions were performed:

'_atom_sites_solution_primary' value 'Other' changed to 'other'
according to
/home/data/users/saulius/crontab/automatic-downloads/rss-feeds/IUCr/lib/dictionaries/cif_core.dic
dictionary named 'cif_core.dic' version 2.4.2 from 2011-04-26.

Automatic conversion script
Id: cif_fix_values 4973 2017-02-22 13:04:09Z antanas 
;
_cod_original_sg_symbol_H-M 'P 21 '
_cod_database_code 1550440

loop_
_symmetry_equiv_pos_as_xyz
x,y,z
-x,y+1/2,-z

loop_
_atom_site_label
_atom_site_type_symbol
_atom_site_fract_x
_atom_site_fract_y
_atom_site_fract_z
_atom_site_U_iso_or_equiv
_atom_site_occupancy
_atom_site_adp_type
_atom_site_refinement_flags_posn
N1 N 0.2393(4) 0.4065(3) 0.12418(11) 0.0559 1.0000 Uani .
C2 C 0.2157(3) 0.2895(3) 0.10570(9) 0.0342 1.0000 Uani .
C3 C 0.1838(3) 0.1392(3) 0.08215(8) 0.0296 1.0000 Uani .
C4 C 0.1255(3) 0.1376(2) 0.01532(8) 0.0257 1.0000 Uani .
O5 O -0.03223(19) 0.2299(2) 0.00070(6) 0.0340 1.0000 Uani .
C6 C 0.2840(3) 0.1967(2) -0.01686(8) 0.0252 1.0000 Uani .
N7 N 0.2810(2) 0.1497(2) -0.08098(7) 0.0241 1.0000 Uani .
C8 C 0.4525(3) 0.2129(3) -0.10372(10) 0.0325 1.0000 Uani .
C9 C 0.1145(3) 0.2128(3) -0.11692(8) 0.0305 1.0000 Uani .
C10 C 0.2841(4) -0.0149(3) -0.08814(13) 0.0402 1.0000 Uani .
N11 N 1.2671(3) 0.9068(3) 0.20806(11) 0.0549 1.0000 Uani .
C12 C 1.2555(3) 0.7904(3) 0.22713(9) 0.0343 1.0000 Uani .
C13 C 1.2383(3) 0.6400(3) 0.25102(8) 0.0303 1.0000 Uani .
C14 C 1.2224(3) 0.6390(2) 0.31816(8) 0.0255 1.0000 Uani .
O15 O 1.07428(19) 0.73225(19) 0.33227(6) 0.0322 1.0000 Uani .
C16 C 1.4029(3) 0.6991(2) 0.35002(8) 0.0238 1.0000 Uani .
N17 N 1.4408(2) 0.6523(2) 0.41398(7) 0.0245 1.0000 Uani .
C18 C 1.6277(3) 0.7165(3) 0.43570(10) 0.0323 1.0000 Uani .
C19 C 1.2992(3) 0.7148(3) 0.45062(8) 0.0279 1.0000 Uani .
C20 C 1.4500(4) 0.4874(3) 0.42137(13) 0.0394 1.0000 Uani .
N21 N 0.9535(3) 0.4159(3) 0.45514(11) 0.0531 1.0000 Uani .
C22 C 0.9660(3) 0.2977(3) 0.43772(10) 0.0338 1.0000 Uani .
C23 C 0.9810(3) 0.1461(3) 0.41538(9) 0.0306 1.0000 Uani .
C24 C 0.9950(3) 0.1403(2) 0.34836(8) 0.0253 1.0000 Uani .
O25 O 1.14212(19) 0.23254(19) 0.33271(6) 0.0326 1.0000 Uani .
C26 C 0.8145(3) 0.1984(2) 0.31640(8) 0.0247 1.0000 Uani .
N27 N 0.7760(2) 0.1497(2) 0.25248(7) 0.0245 1.0000 Uani .
C28 C 0.9175(3) 0.2127(3) 0.21587(8) 0.0304 1.0000 Uani .
C29 C 0.5882(3) 0.2126(3) 0.23068(10) 0.0326 1.0000 Uani .
C30 C 0.7678(4) -0.0158(3) 0.24591(13) 0.0417 1.0000 Uani .
Cl31 Cl 0.68275(6) 0.08879(8) 0.073991(18) 0.0267 1.0000 Uani .
Cl32 Cl 0.74341(6) 0.58876(8) 0.259692(19) 0.0267 1.0000 Uani .
Cl33 Cl 0.46947(6) 0.09158(9) 0.407349(19) 0.0277 1.0000 Uani .
H293 H 0.5566 0.1906 0.1890 0.0481 1.0000 Uiso R
H292 H 0.5951 0.3196 0.2370 0.0484 1.0000 Uiso R
H291 H 0.4959 0.1695 0.2544 0.0492 1.0000 Uiso R
H281 H 0.8819 0.1926 0.1769 0.0451 1.0000 Uiso R
H283 H 1.0383 0.1666 0.2293 0.0450 1.0000 Uiso R
H282 H 0.9206 0.3147 0.2216 0.0451 1.0000 Uiso R
H302 H 0.7309 -0.0444 0.2060 0.0649 1.0000 Uiso R
H303 H 0.8890 -0.0600 0.2561 0.0647 1.0000 Uiso R
H301 H 0.6752 -0.0617 0.2693 0.0648 1.0000 Uiso R
H262 H 0.8159 0.3074 0.3193 0.0312 1.0000 Uiso R
H261 H 0.7105 0.1663 0.3372 0.0307 1.0000 Uiso R
H232 H 1.0923 0.0953 0.4311 0.0367 1.0000 Uiso R
H231 H 0.8639 0.0916 0.4204 0.0354 1.0000 Uiso R
H241 H 1.0101 0.0345 0.3369 0.0327 1.0000 Uiso R
H251 H 1.2353 0.1987 0.3511 0.0485 1.0000 Uiso R
H193 H 1.3319 0.6890 0.4898 0.0429 1.0000 Uiso R
H192 H 1.2947 0.8205 0.4465 0.0420 1.0000 Uiso R
H191 H 1.1789 0.6672 0.4354 0.0422 1.0000 Uiso R
H181 H 1.6529 0.6904 0.4755 0.0467 1.0000 Uiso R
H183 H 1.6263 0.8204 0.4318 0.0468 1.0000 Uiso R
H182 H 1.7204 0.6742 0.4135 0.0473 1.0000 Uiso R
H202 H 1.4901 0.4617 0.4609 0.0606 1.0000 Uiso R
H203 H 1.5372 0.4438 0.3963 0.0602 1.0000 Uiso R
H201 H 1.3317 0.4398 0.4123 0.0603 1.0000 Uiso R
H162 H 1.4006 0.8051 0.3463 0.0294 1.0000 Uiso R
H161 H 1.5100 0.6644 0.3309 0.0282 1.0000 Uiso R
H132 H 1.3439 0.5794 0.2418 0.0365 1.0000 Uiso R
H131 H 1.1140 0.5917 0.2392 0.0315 1.0000 Uiso R
H141 H 1.2051 0.5324 0.3288 0.0317 1.0000 Uiso R
H151 H 0.9725 0.7015 0.3139 0.0483 1.0000 Uiso R
H93 H 0.1222 0.1904 -0.1558 0.0451 1.0000 Uiso R
H92 H 0.1139 0.3161 -0.1120 0.0453 1.0000 Uiso R
H91 H 0.0002 0.1658 -0.1018 0.0441 1.0000 Uiso R
H81 H 0.4568 0.1851 -0.1445 0.0478 1.0000 Uiso R
H83 H 0.4507 0.3195 -0.1005 0.0483 1.0000 Uiso R
H82 H 0.5592 0.1745 -0.0800 0.0489 1.0000 Uiso R
H102 H 0.3088 -0.0433 -0.1273 0.0618 1.0000 Uiso R
H103 H 0.3918 -0.0555 -0.0634 0.0618 1.0000 Uiso R
H101 H 0.1701 -0.0634 -0.0775 0.0618 1.0000 Uiso R
H62 H 0.2846 0.3043 -0.0146 0.0306 1.0000 Uiso R
H61 H 0.4010 0.1728 0.0028 0.0289 1.0000 Uiso R
H32 H 0.2906 0.0744 0.0922 0.0365 1.0000 Uiso R
H31 H 0.0627 0.0930 0.0923 0.0311 1.0000 Uiso R
H41 H 0.0979 0.0323 0.0038 0.0318 1.0000 Uiso R
H51 H -0.1290 0.1987 0.0180 0.0509 1.0000 Uiso R

loop_
_atom_site_aniso_label
_atom_site_aniso_U_11
_atom_site_aniso_U_22
_atom_site_aniso_U_33
_atom_site_aniso_U_23
_atom_site_aniso_U_13
_atom_site_aniso_U_12
N1 0.0578(15) 0.0637(16) 0.0464(13) -0.0177(12) 0.0065(11) -0.0085(12)
C2 0.0269(10) 0.0507(14) 0.0255(10) 0.0002(9) 0.0055(8) -0.0002(9)
C3 0.0281(10) 0.0406(11) 0.0205(8) 0.0044(8) 0.0044(7) 0.0037(8)
C4 0.0259(9) 0.0288(9) 0.0226(8) 0.0014(7) 0.0026(7) 0.0016(7)
O5 0.0223(7) 0.0475(9) 0.0325(7) 0.0093(7) 0.0043(5) 0.0070(6)
C6 0.0259(9) 0.0298(10) 0.0195(8) 0.0007(7) 0.0010(6) -0.0006(7)
N7 0.0263(8) 0.0263(8) 0.0202(7) -0.0006(6) 0.0040(6) 0.0017(7)
C8 0.0271(10) 0.0351(11) 0.0368(11) -0.0008(9) 0.0104(8) -0.0006(9)
C9 0.0300(10) 0.0415(12) 0.0195(8) -0.0020(8) 0.0008(7) -0.0005(9)
C10 0.0523(16) 0.0245(11) 0.0467(14) -0.0066(10) 0.0191(12) -0.0042(10)
N11 0.0514(14) 0.0638(16) 0.0486(13) 0.0177(12) 0.0008(10) -0.0051(12)
C12 0.0268(10) 0.0511(14) 0.0244(9) 0.0016(9) 0.0003(8) -0.0003(9)
C13 0.0271(10) 0.0442(11) 0.0192(8) -0.0064(8) -0.0002(7) 0.0036(8)
C14 0.0230(9) 0.0288(9) 0.0244(8) -0.0021(7) 0.0008(6) 0.0012(7)
O15 0.0220(7) 0.0446(9) 0.0299(7) -0.0074(7) 0.0016(5) 0.0063(6)
C16 0.0212(8) 0.0275(9) 0.0221(8) -0.0016(7) 0.0001(6) -0.0006(7)
N17 0.0214(8) 0.0287(8) 0.0225(7) -0.0004(6) -0.0023(6) 0.0048(7)
C18 0.0229(9) 0.0354(11) 0.0372(11) 0.0014(9) -0.0035(8) -0.0003(8)
C19 0.0278(9) 0.0381(11) 0.0183(8) -0.0012(8) 0.0055(7) 0.0013(8)
C20 0.0461(15) 0.0217(10) 0.0483(14) 0.0011(10) -0.0057(11) 0.0037(9)
N21 0.0530(14) 0.0560(15) 0.0518(13) -0.0167(12) 0.0135(11) -0.0055(12)
C22 0.0271(10) 0.0469(14) 0.0277(10) -0.0005(9) 0.0045(8) -0.0019(9)
C23 0.0289(10) 0.0392(11) 0.0234(8) 0.0056(8) 0.0010(7) -0.0036(8)
C24 0.0242(9) 0.0291(9) 0.0224(8) 0.0008(7) 0.0015(6) 0.0012(7)
O25 0.0209(7) 0.0479(9) 0.0286(7) 0.0086(7) 0.0006(5) -0.0038(6)
C26 0.0232(9) 0.0296(10) 0.0213(8) -0.0007(7) 0.0028(6) 0.0020(7)
N27 0.0238(8) 0.0279(8) 0.0212(7) -0.0027(7) -0.0007(6) -0.0015(7)
C28 0.0290(10) 0.0415(12) 0.0213(8) -0.0025(8) 0.0048(7) -0.0012(9)
C29 0.0234(9) 0.0359(12) 0.0377(11) -0.0022(9) -0.0009(8) 0.0016(8)
C30 0.0455(15) 0.0235(11) 0.0530(15) -0.0051(10) -0.0106(11) 0.0020(9)
Cl31 0.02254(18) 0.0283(2) 0.0287(2) 0.0018(2) 0.00047(14) -0.0005(2)
Cl32 0.02404(19) 0.0278(2) 0.02883(19) -0.0023(2) 0.00502(14) -0.0006(2)
Cl33 0.02406(18) 0.0287(2) 0.03004(19) 0.0019(2) 0.00127(14) -0.0012(2)

loop_
_atom_type_symbol
_atom_type_scat_dispersion_real
_atom_type_scat_dispersion_imag
_atom_type_scat_Cromer_Mann_a1
_atom_type_scat_Cromer_Mann_b1
_atom_type_scat_Cromer_Mann_a2
_atom_type_scat_Cromer_Mann_b2
_atom_type_scat_Cromer_Mann_a3
_atom_type_scat_Cromer_Mann_b3
_atom_type_scat_Cromer_Mann_a4
_atom_type_scat_Cromer_Mann_b4
_atom_type_scat_Cromer_Mann_c
_atom_type_scat_source
C 0.0033 0.0016 2.3100 20.8439 1.0200 10.2075 1.5886 0.5687 0.8650 51.6512 0.2156 'International Tables Vol C 4.2.6.8 and 6.1.1.4'
H 0.0000 0.0000 0.4930 10.5109 0.3229 26.1257 0.1402 3.1424 0.0408 57.7998 0.0030 'International Tables Vol C 4.2.6.8 and 6.1.1.4'
N 0.0061 0.0033 12.2126 0.0057 3.1322 9.8933 2.0125 28.9975 1.1663 0.5826 -11.5290 'International Tables Vol C 4.2.6.8 and 6.1.1.4'
O 0.0106 0.0060 3.0485 13.2771 2.2868 5.7011 1.5463 0.3239 0.8670 32.9089 0.2508 'International Tables Vol C 4.2.6.8 and 6.1.1.4'
Cl 0.1484 0.1585 11.4604 0.0104 7.1964 1.1662 6.2556 18.5194 1.6455 47.7784 -9.5574 'International Tables Vol C 4.2.6.8 and 6.1.1.4'

loop_
_geom_angle_atom_site_label_1
_geom_angle_atom_site_label_2
_geom_angle_atom_site_label_3
_geom_angle
_geom_angle_publ_flag
N1 C2 C3 179.5(2) yes
C2 C3 C4 113.03(18) yes
C2 C3 H32 111.6 no
C4 C3 H32 111.0 no
C2 C3 H31 113.5 no
C4 C3 H31 93.7 no
H32 C3 H31 112.8 no
C3 C4 O5 111.10(16) yes
C3 C4 C6 109.16(16) yes
O5 C4 C6 108.40(16) yes
C3 C4 H41 107.4 no
O5 C4 H41 110.7 no
C6 C4 H41 110.1 no
C4 O5 H51 111.6 no
C4 C6 N7 115.48(16) yes
C4 C6 H62 108.7 no
N7 C6 H62 109.1 no
C4 C6 H61 112.4 no
N7 C6 H61 108.6 no
H62 C6 H61 101.6 no
C6 N7 C8 107.20(16) yes
C6 N7 C9 110.76(15) yes
C8 N7 C9 108.65(16) yes
C6 N7 C10 112.44(17) yes
C8 N7 C10 108.18(19) yes
C9 N7 C10 109.5(2) yes
N7 C8 H81 110.1 no
N7 C8 H83 109.2 no
H81 C8 H83 109.4 no
N7 C8 H82 108.6 no
H81 C8 H82 110.3 no
H83 C8 H82 109.2 no
N7 C9 H93 108.8 no
N7 C9 H92 108.7 no
H93 C9 H92 109.6 no
N7 C9 H91 107.4 no
H93 C9 H91 111.6 no
H92 C9 H91 110.7 no
N7 C10 H102 111.7 no
N7 C10 H103 108.8 no
H102 C10 H103 102.9 no
N7 C10 H101 112.8 no
H102 C10 H101 110.7 no
H103 C10 H101 109.5 no
N11 C12 C13 179.2(2) yes
C12 C13 C14 113.09(18) yes
C12 C13 H132 109.4 no
C14 C13 H132 110.4 no
C12 C13 H131 113.6 no
C14 C13 H131 96.1 no
H132 C13 H131 113.8 no
C13 C14 O15 110.75(16) yes
C13 C14 C16 108.73(17) yes
O15 C14 C16 108.50(16) yes
C13 C14 H141 105.8 no
O15 C14 H141 112.9 no
C16 C14 H141 110.1 no
C14 O15 H151 109.6 no
C14 C16 N17 115.06(16) yes
C14 C16 H162 107.5 no
N17 C16 H162 111.1 no
C14 C16 H161 111.0 no
N17 C16 H161 105.4 no
H162 C16 H161 106.5 no
C16 N17 C18 106.30(17) yes
C16 N17 C19 111.46(15) yes
C18 N17 C19 108.69(17) yes
C16 N17 C20 112.63(18) yes
C18 N17 C20 108.16(19) yes
C19 N17 C20 109.4(2) yes
N17 C18 H181 107.7 no
N17 C18 H183 110.3 no
H181 C18 H183 109.9 no
N17 C18 H182 109.4 no
H181 C18 H182 109.5 no
H183 C18 H182 110.0 no
N17 C19 H193 108.7 no
N17 C19 H192 109.6 no
H193 C19 H192 110.1 no
N17 C19 H191 105.8 no
H193 C19 H191 110.9 no
H192 C19 H191 111.7 no
N17 C20 H202 110.8 no
N17 C20 H203 110.8 no
H202 C20 H203 107.8 no
N17 C20 H201 112.7 no
H202 C20 H201 106.2 no
H203 C20 H201 108.4 no
N21 C22 C23 179.7(3) yes
C22 C23 C24 113.12(18) yes
C22 C23 H232 113.5 no
C24 C23 H232 102.4 no
C22 C23 H231 108.7 no
C24 C23 H231 103.9 no
H232 C23 H231 114.9 no
C23 C24 O25 110.82(16) yes
C23 C24 C26 108.79(17) yes
O25 C24 C26 108.26(16) yes
C23 C24 H241 108.3 no
O25 C24 H241 112.4 no
C26 C24 H241 108.2 no
C24 O25 H251 105.1 no
C24 C26 N27 115.26(16) yes
C24 C26 H262 107.8 no
N27 C26 H262 110.5 no
C24 C26 H261 109.8 no
N27 C26 H261 107.8 no
H262 C26 H261 105.3 no
C26 N27 C28 110.88(15) yes
C26 N27 C29 106.33(16) yes
C28 N27 C29 108.88(16) yes
C26 N27 C30 112.52(18) yes
C28 N27 C30 109.9(2) yes
C29 N27 C30 108.16(19) yes
N27 C28 H281 108.9 no
N27 C28 H283 107.9 no
H281 C28 H283 111.8 no
N27 C28 H282 107.5 no
H281 C28 H282 109.5 no
H283 C28 H282 111.2 no
N27 C29 H293 111.1 no
N27 C29 H292 106.7 no
H293 C29 H292 110.4 no
N27 C29 H291 108.4 no
H293 C29 H291 110.6 no
H292 C29 H291 109.5 no
N27 C30 H302 111.5 no
N27 C30 H303 110.8 no
H302 C30 H303 106.1 no
N27 C30 H301 112.4 no
H302 C30 H301 105.1 no
H303 C30 H301 110.6 no

loop_
_geom_bond_atom_site_label_1
_geom_bond_atom_site_label_2
_geom_bond_distance
_geom_bond_publ_flag
N1 C2 1.134(3) yes
C2 C3 1.456(3) yes
C3 C4 1.539(3) yes
C3 H32 0.977 no
C3 H31 1.019 no
C4 O5 1.423(2) yes
C4 C6 1.521(3) yes
C4 H41 0.992 no
O5 H51 0.884 no
C6 N7 1.518(2) yes
C6 H62 0.963 no
C6 H61 0.943 no
N7 C8 1.506(3) yes
N7 C9 1.499(3) yes
N7 C10 1.481(3) yes
C8 H81 0.966 no
C8 H83 0.956 no
C8 H82 0.962 no
C9 H93 0.914 no
C9 H92 0.931 no
C9 H91 1.020 no
C10 H102 0.962 no
C10 H103 0.986 no
C10 H101 0.986 no
N11 C12 1.134(3) yes
C12 C13 1.461(3) yes
C13 C14 1.546(3) yes
C13 H132 0.979 no
C13 H131 1.012 no
C14 O15 1.423(2) yes
C14 C16 1.530(3) yes
C14 H141 0.994 no
O15 H151 0.856 no
C16 N17 1.515(2) yes
C16 H162 0.952 no
C16 H161 0.980 no
N17 C18 1.509(3) yes
N17 C19 1.497(3) yes
N17 C20 1.485(3) yes
C18 H181 0.937 no
C18 H183 0.933 no
C18 H182 0.959 no
C19 H193 0.930 no
C19 H192 0.950 no
C19 H191 1.001 no
C20 H202 0.947 no
C20 H203 0.976 no
C20 H201 0.962 no
N21 C22 1.136(3) yes
C22 C23 1.456(4) yes
C23 C24 1.542(3) yes
C23 H232 0.964 no
C23 H231 0.996 no
C24 O25 1.423(2) yes
C24 C26 1.524(3) yes
C24 H241 0.990 no
O25 H251 0.817 no
C26 N27 1.519(2) yes
C26 H262 0.977 no
C26 H261 0.975 no
N27 C28 1.498(3) yes
N27 C29 1.511(3) yes
N27 C30 1.488(3) yes
C28 H281 0.917 no
C28 H283 0.989 no
C28 H282 0.921 no
C29 H293 0.975 no
C29 H292 0.968 no
C29 H291 0.982 no
C30 H302 0.957 no
C30 H303 0.971 no
C30 H301 0.989 no
